data_4038881
loop_
_publ_author_name
'Schick, Tobias H. G.'
'Rominger, Frank'
'Mastalerz, Michael'

_publ_section_title
;
 Examination of the Dynamic Covalent Chemistry of [2 + 3]-Imine Cages.
;
_journal_name_full 'The Journal of organic chemistry'
_journal_paper_doi 10.1021/acs.joc.0c01887
_journal_year 2020
_chemical_formula_sum 'C48 H66 N8'
_chemical_formula_weight 755.08
_space_group_crystal_system trigonal
_space_group_IT_number 159
_space_group_name_Hall 'P 3 -2c'
_space_group_name_H-M_alt 'P 3 1 c'
_atom_sites_solution_hydrogens geom
_audit_creation_method SHELXL-2018/3
_cell_angle_alpha 90
_cell_angle_beta 90
_cell_angle_gamma 120
_cell_formula_units_Z 4
_cell_length_a 11.9345(3)
_cell_length_b 11.9345(3)
_cell_length_c 40.593(2)
_cell_measurement_reflns_used 12984
_cell_measurement_temperature 200(2)
_cell_measurement_theta_max 65.72
_cell_measurement_theta_min 2.18
_cell_volume 5007.1(3)
_computing_cell_refinement 'X-Area Recipe 1.33.0.0 (STOE, 2015)'
_computing_data_collection 'X-Area Pilatus3_SV 1.31.144.0 (STOE, 2018)'
_computing_data_reduction 'X-Area Integrate 1.73.0.0 (STOE, 2018)'
_computing_molecular_graphics 'Bruker SHELXTL'
_computing_publication_material 'Bruker SHELXTL'
_computing_structure_refinement 'SHELXL-2018/3 (Sheldrick, 2018)'
_computing_structure_solution 'SHELXT-2014 (Sheldrick 2014)'
_diffrn_ambient_temperature 200(2)
_diffrn_detector_area_resol_mean 5.81
_diffrn_measured_fraction_theta_full 1.000
_diffrn_measured_fraction_theta_max 0.999
_diffrn_measurement_device_type 'STOE Stadivari'
_diffrn_measurement_method 'rotation method, \w scans'
_diffrn_radiation_type CuK\a
_diffrn_radiation_wavelength 1.54178
_diffrn_reflns_av_R_equivalents 0.0803
_diffrn_reflns_av_unetI/netI 0.0317
_diffrn_reflns_Laue_measured_fraction_full 1.000
_diffrn_reflns_Laue_measured_fraction_max 0.999
_diffrn_reflns_limit_h_max 13
_diffrn_reflns_limit_h_min -12
_diffrn_reflns_limit_k_max 13
_diffrn_reflns_limit_k_min -13
_diffrn_reflns_limit_l_max 28
_diffrn_reflns_limit_l_min -47
_diffrn_reflns_number 30462
_diffrn_reflns_point_group_measured_fraction_full 0.778
_diffrn_reflns_point_group_measured_fraction_max 0.778
_diffrn_reflns_theta_full 63.674
_diffrn_reflns_theta_max 63.674
_diffrn_reflns_theta_min 2.177
_diffrn_source 'Genix3D Cu HF'
_exptl_absorpt_coefficient_mu 0.459
_exptl_absorpt_correction_T_max 1.481
_exptl_absorpt_correction_T_min 0.734
_exptl_absorpt_correction_type multi-scan
_exptl_absorpt_process_details 'STOE X-AREA LANA'
_exptl_crystal_colour colourless
_exptl_crystal_density_diffrn 1.002
_exptl_crystal_description plank
_exptl_crystal_F_000 1640
_exptl_crystal_size_max 0.142
_exptl_crystal_size_mid 0.082
_exptl_crystal_size_min 0.055
_refine_diff_density_max 1.137
_refine_diff_density_min -0.695
_refine_diff_density_rms 0.167
_refine_ls_abs_structure_details
; 
 Flack x determined using 622 quotients [(I+)-(I-)]/[(I+)+(I-)] 
 (Parsons, Flack and Wagner, Acta Cryst. B69 (2013) 249-259). 
;
_refine_ls_abs_structure_Flack 0.7(3)
_refine_ls_extinction_method none
_refine_ls_goodness_of_fit_ref 1.724
_refine_ls_hydrogen_treatment constr
_refine_ls_matrix_type full
_refine_ls_number_parameters 338
_refine_ls_number_reflns 4294
_refine_ls_number_restraints 667
_refine_ls_restrained_S_all 1.680
_refine_ls_R_factor_all 0.2291
_refine_ls_R_factor_gt 0.1747
_refine_ls_shift/su_max 0.002
_refine_ls_shift/su_mean 0.000
_refine_ls_structure_factor_coef Fsqd
_refine_ls_weighting_details 'w=1/[\s^2^(Fo^2^)+(0.2000P)^2^] where P=(Fo^2^+2Fc^2^)/3'
_refine_ls_weighting_scheme calc
_refine_ls_wR_factor_gt 0.3910
_refine_ls_wR_factor_ref 0.4431
_reflns_Friedel_coverage 0.554
_reflns_Friedel_fraction_full 0.556
_reflns_Friedel_fraction_max 0.556
_reflns_number_gt 2623
_reflns_number_total 4294
_reflns_threshold_expression 'I > 2\s(I)'
_cod_data_source_file jo0c01887_si_001.cif
_cod_data_source_block sct18_sq
_cod_original_cell_volume 5007.2(4)
_cod_database_code 4038881
_shelx_shelxl_version_number 2018/3
_shelx_space_group_comment
; 
The symmetry employed for this shelxl refinement is uniquely defined 
by the following loop, which should always be used as a source of 
symmetry information in preference to the above space-group names. 
They are only intended as comments. 
;
_shelx_estimated_absorpt_t_min 0.938
_shelx_estimated_absorpt_t_max 0.975
_exptl_absorpt_special_details 'X-Area LANA 1.70.0.0 (STOE, 2017)'

loop_
_space_group_symop_operation_xyz
'x, y, z'
'-y, x-y, z'
'-x+y, -x, z'
'y, x, z+1/2'
'x-y, -y, z+1/2'
'-x, -x+y, z+1/2'

loop_
_atom_site_label
_atom_site_type_symbol
_atom_site_fract_x
_atom_site_fract_y
_atom_site_fract_z
_atom_site_U_iso_or_equiv
_atom_site_adp_type
_atom_site_occupancy
_atom_site_site_symmetry_order
_atom_site_calc_flag
_atom_site_refinement_flags_posn
_atom_site_refinement_flags_adp
_atom_site_refinement_flags_occupancy
_atom_site_disorder_assembly
_atom_site_disorder_group
N1_1 N -0.666667 -0.333333 0.7594(5) 0.060(6) Uani 1 3 d DS TU P . .
C2_1 C -0.7595(15) -0.299(2) 0.7700(4) 0.071(5) Uani 1 1 d D U . . .
H2A_1 H -0.716363 -0.203882 0.771582 0.085 Uiso 1 1 calc R U . . .
H2B_1 H -0.789253 -0.334882 0.792328 0.085 Uiso 1 1 calc R U . . .
C3_1 C -0.8744(16) -0.3453(18) 0.7483(3) 0.063(4) Uani 1 1 d D U . . .
H3A_1 H -0.909575 -0.438274 0.743398 0.076 Uiso 1 1 calc R U . . .
H3B_1 H -0.942171 -0.336224 0.760004 0.076 Uiso 1 1 calc R U . . .
N4_1 N -0.8434(14) -0.2737(14) 0.7176(3) 0.059(4) Uani 1 1 d D U . . .
N5_1 N -0.666667 -0.333333 0.4980(6) 0.057(6) Uani 1 3 d DS TU P . .
C6_1 C -0.7683(18) -0.305(2) 0.4886(4) 0.071(5) Uani 1 1 d D U . . .
H6A_1 H -0.727320 -0.210233 0.484816 0.085 Uiso 1 1 calc R U . . .
H6B_1 H -0.805397 -0.348013 0.467351 0.085 Uiso 1 1 calc R U . . .
C7_1 C -0.8744(17) -0.342(2) 0.5118(3) 0.067(5) Uani 1 1 d D U . . .
H7A_1 H -0.908586 -0.433476 0.518302 0.080 Uiso 1 1 calc R U . . .
H7B_1 H -0.945053 -0.335787 0.500790 0.080 Uiso 1 1 calc R U . . .
N8_1 N -0.8343(17) -0.2610(14) 0.5414(3) 0.065(4) Uani 1 1 d D U . . .
C11_1 C -0.8433(12) -0.3257(12) 0.6298(3) 0.046(3) Uani 1 1 d D U . . .
H11_1 H -0.880011 -0.417067 0.629552 0.055 Uiso 1 1 calc R U . . .
C12_1 C -0.8156(16) -0.2548(13) 0.6596(3) 0.051(4) Uani 1 1 d D U . . .
C13_1 C -0.7644(15) -0.1192(12) 0.6591(3) 0.048(4) Uani 1 1 d D U . . .
H13_1 H -0.752058 -0.074662 0.679368 0.057 Uiso 1 1 calc R U . . .
C14_1 C -0.7313(12) -0.0484(12) 0.6296(3) 0.048(3) Uani 1 1 d D U . . .
C15_1 C -0.7580(16) -0.1162(13) 0.6002(4) 0.053(4) Uani 1 1 d D U . . .
H15_1 H -0.739301 -0.071118 0.579835 0.064 Uiso 1 1 calc R U . . .
C16_1 C -0.8127(16) -0.2516(13) 0.6004(3) 0.051(4) Uani 1 1 d D U . . .
C17_1 C -0.8487(19) -0.3306(16) 0.6911(3) 0.060(4) Uani 1 1 d D U . . .
H17_1 H -0.873094 -0.419491 0.690979 0.072 Uiso 1 1 calc R U . . .
C18_1 C -0.6712(13) 0.0987(13) 0.6301(4) 0.060(3) Uani 1 1 d D U . . .
C181_1 C -0.587(3) 0.153(2) 0.6606(5) 0.149(14) Uani 1 1 d D U . . .
H18A_1 H -0.635287 0.103764 0.679973 0.223 Uiso 1 1 calc R U . . .
H18B_1 H -0.508921 0.146180 0.658024 0.223 Uiso 1 1 calc R U . . .
H18C_1 H -0.562354 0.244034 0.663299 0.223 Uiso 1 1 calc R U . . .
C182_1 C -0.601(3) 0.171(3) 0.6001(6) 0.136(12) Uani 1 1 d D U . . .
H18D_1 H -0.657426 0.134149 0.580816 0.205 Uiso 1 1 calc R U . . .
H18E_1 H -0.576577 0.262164 0.602433 0.205 Uiso 1 1 calc R U . . .
H18F_1 H -0.523144 0.164311 0.597158 0.205 Uiso 1 1 calc R U . . .
C183_1 C -0.781(2) 0.127(3) 0.6350(8) 0.143(10) Uani 1 1 d D U . . .
H18G_1 H -0.831048 0.080941 0.654642 0.215 Uiso 1 1 calc R U . . .
H18H_1 H -0.745795 0.219883 0.637873 0.215 Uiso 1 1 calc R U . . .
H18I_1 H -0.838127 0.096971 0.615682 0.215 Uiso 1 1 calc R U . . .
C19_1 C -0.8542(16) -0.3236(14) 0.5688(3) 0.048(4) Uani 1 1 d D U . . .
H19_1 H -0.895215 -0.415327 0.568662 0.057 Uiso 1 1 calc R U . . .
N1_2 N 0.000000 0.000000 0.5078(5) 0.056(6) Uani 1 3 d DS TU P . .
C2_2 C -0.097(3) -0.121(2) 0.5208(4) 0.120(12) Uani 1 1 d D U . . .
H2A_2 H -0.137866 -0.103999 0.539805 0.145 Uiso 1 1 calc R U . . .
H2B_2 H -0.053685 -0.167975 0.529138 0.145 Uiso 1 1 calc R U . . .
C3_2 C -0.1978(19) -0.2052(18) 0.4979(4) 0.068(5) Uani 1 1 d D U . . .
H3A_2 H -0.261633 -0.282738 0.510227 0.081 Uiso 1 1 calc R U . . .
H3B_2 H -0.242965 -0.159334 0.490354 0.081 Uiso 1 1 calc R U . . .
N4_2 N -0.158(2) -0.2486(19) 0.4690(3) 0.097(6) Uani 1 1 d D U . . .
N5_2 N 0.000000 0.000000 0.2483(5) 0.055(6) Uani 1 3 d DS TU P . .
C6_2 C -0.110(3) -0.116(3) 0.2384(5) 0.151(16) Uani 1 1 d D U . . .
H6A_2 H -0.078522 -0.172338 0.228941 0.181 Uiso 1 1 calc R U . . .
H6B_2 H -0.151055 -0.095001 0.220131 0.181 Uiso 1 1 calc R U . . .
C7_2 C -0.2112(17) -0.1945(17) 0.2619(4) 0.064(4) Uani 1 1 d D U . . .
H7A_2 H -0.275556 -0.274671 0.250669 0.077 Uiso 1 1 calc R U . . .
H7B_2 H -0.255651 -0.146251 0.268085 0.077 Uiso 1 1 calc R U . . .
N8_2 N -0.172(2) -0.2314(19) 0.2923(3) 0.084(5) Uani 1 1 d D U . . .
C11_2 C -0.1673(14) -0.1857(13) 0.3812(3) 0.059(4) Uani 1 1 d D U . . .
H11_2 H -0.190508 -0.120316 0.382045 0.071 Uiso 1 1 calc R U . . .
C12_2 C -0.1427(17) -0.2378(16) 0.4105(3) 0.061(4) Uani 1 1 d D U . . .
C13_2 C -0.0899(19) -0.3214(17) 0.4082(4) 0.066(4) Uani 1 1 d D U . . .
H13_2 H -0.077883 -0.357381 0.427819 0.079 Uiso 1 1 calc R U . . .
C14_2 C -0.0549(16) -0.3526(15) 0.3780(3) 0.059(3) Uani 1 1 d D U . . .
C15_2 C -0.0926(17) -0.3144(15) 0.3494(4) 0.055(4) Uani 1 1 d D U . . .
H15_2 H -0.076385 -0.339636 0.328505 0.066 Uiso 1 1 calc R U . . .
C16_2 C -0.1544(18) -0.2388(15) 0.3507(3) 0.059(4) Uani 1 1 d D U . . .
C17_2 C -0.1663(17) -0.1935(19) 0.4426(3) 0.066(5) Uani 1 1 d D U . . .
H17_2 H -0.186723 -0.126092 0.443573 0.079 Uiso 1 1 calc R U . . .
C18_2 C -0.0100(18) -0.4515(16) 0.3767(4) 0.077(5) Uani 1 1 d D U . . .
C181_2 C 0.066(3) -0.444(4) 0.3462(6) 0.165(14) Uani 1 1 d D U . . .
H18A_2 H 0.022585 -0.435420 0.326659 0.248 Uiso 1 1 calc R U . . .
H18B_2 H 0.153457 -0.368968 0.347726 0.248 Uiso 1 1 calc R U . . .
H18C_2 H 0.071536 -0.523118 0.344301 0.248 Uiso 1 1 calc R U . . .
C182_2 C -0.130(3) -0.584(2) 0.3713(9) 0.153(11) Uani 1 1 d D U . . .
H18D_2 H -0.178433 -0.580248 0.352206 0.230 Uiso 1 1 calc R U . . .
H18E_2 H -0.104181 -0.648766 0.367441 0.230 Uiso 1 1 calc R U . . .
H18F_2 H -0.185517 -0.608004 0.390940 0.230 Uiso 1 1 calc R U . . .
C183_2 C 0.058(4) -0.465(3) 0.4059(6) 0.156(13) Uani 1 1 d D U . . .
H18G_2 H 0.009357 -0.469593 0.425911 0.233 Uiso 1 1 calc R U . . .
H18H_2 H 0.063129 -0.543599 0.403844 0.233 Uiso 1 1 calc R U . . .
H18I_2 H 0.145050 -0.389448 0.407269 0.233 Uiso 1 1 calc R U . . .
C19_2 C -0.1887(17) -0.1908(15) 0.3200(3) 0.052(4) Uani 1 1 d D U . . .
H19_2 H -0.221357 -0.132851 0.321221 0.062 Uiso 1 1 calc R U . . .

loop_
_atom_site_aniso_label
_atom_site_aniso_U_11
_atom_site_aniso_U_22
_atom_site_aniso_U_33
_atom_site_aniso_U_23
_atom_site_aniso_U_13
_atom_site_aniso_U_12
N1_1 0.078(9) 0.078(9) 0.025(11) 0.000 0.000 0.039(4)
C2_1 0.060(10) 0.081(12) 0.047(8) 0.008(9) 0.025(7) 0.017(8)
C3_1 0.066(9) 0.066(11) 0.052(7) 0.002(7) 0.021(7) 0.029(9)
N4_1 0.049(8) 0.048(8) 0.068(6) 0.008(6) 0.007(6) 0.015(7)
N5_1 0.063(8) 0.063(8) 0.044(12) 0.000 0.000 0.031(4)
C6_1 0.087(13) 0.106(14) 0.047(8) 0.004(10) 0.005(8) 0.070(12)
C7_1 0.072(11) 0.108(14) 0.037(7) -0.015(8) -0.016(7) 0.058(10)
N8_1 0.106(13) 0.066(10) 0.040(5) 0.000(6) -0.003(7) 0.055(9)
C11_1 0.040(7) 0.050(7) 0.058(6) 0.000(6) 0.001(8) 0.031(6)
C12_1 0.049(9) 0.052(7) 0.055(6) 0.003(6) 0.008(7) 0.028(7)
C13_1 0.048(9) 0.042(7) 0.050(7) -0.006(6) -0.009(7) 0.021(7)
C14_1 0.037(7) 0.070(7) 0.054(6) 0.000(6) -0.003(7) 0.038(6)
C15_1 0.052(10) 0.056(7) 0.057(7) 0.008(6) -0.003(8) 0.031(8)
C16_1 0.046(9) 0.061(8) 0.053(6) -0.004(6) -0.003(7) 0.032(8)
C17_1 0.080(13) 0.063(10) 0.060(7) 0.012(7) 0.013(9) 0.053(10)
C18_1 0.062(9) 0.066(7) 0.066(8) 0.002(8) 0.001(8) 0.042(7)
C181_1 0.17(2) 0.069(15) 0.096(14) 0.011(13) -0.051(17) -0.021(18)
C182_1 0.15(3) 0.19(3) 0.108(15) 0.082(19) 0.069(16) 0.12(2)
C183_1 0.117(18) 0.114(18) 0.22(3) -0.02(2) 0.054(18) 0.075(16)
C19_1 0.050(10) 0.052(8) 0.047(6) 0.001(6) -0.001(7) 0.030(8)
N1_2 0.071(9) 0.071(9) 0.026(11) 0.000 0.000 0.035(5)
C2_2 0.149(19) 0.107(14) 0.021(7) 0.013(9) 0.031(9) 0.001(14)
C3_2 0.079(12) 0.063(10) 0.059(8) 0.023(8) 0.011(8) 0.035(9)
N4_2 0.129(16) 0.087(12) 0.077(8) 0.019(8) 0.026(10) 0.055(11)
N5_2 0.074(9) 0.074(9) 0.016(9) 0.000 0.000 0.037(4)
C6_2 0.135(18) 0.132(19) 0.051(11) 0.004(11) -0.006(11) -0.033(16)
C7_2 0.066(11) 0.054(10) 0.063(8) -0.014(8) -0.005(8) 0.023(8)
N8_2 0.100(13) 0.092(13) 0.071(7) 0.004(8) 0.003(9) 0.057(11)
C11_2 0.055(9) 0.034(7) 0.059(6) 0.006(7) 0.021(8) 0.001(6)
C12_2 0.059(9) 0.046(9) 0.063(7) 0.000(7) 0.013(8) 0.016(7)
C13_2 0.075(12) 0.045(9) 0.073(8) 0.005(8) 0.002(9) 0.027(8)
C14_2 0.054(9) 0.051(8) 0.071(8) -0.003(8) -0.006(8) 0.025(7)
C15_2 0.058(10) 0.044(9) 0.071(8) 0.001(7) 0.004(8) 0.031(8)
C16_2 0.080(12) 0.034(8) 0.062(7) 0.010(7) 0.020(8) 0.028(8)
C17_2 0.044(9) 0.061(10) 0.054(7) 0.000(7) 0.017(8) -0.003(8)
C18_2 0.127(14) 0.070(10) 0.070(10) 0.026(10) 0.023(10) 0.077(10)
C181_2 0.20(3) 0.27(4) 0.085(13) -0.04(2) 0.019(19) 0.16(3)
C182_2 0.18(2) 0.095(14) 0.21(3) -0.05(2) -0.05(2) 0.092(13)
C183_2 0.28(4) 0.12(2) 0.117(15) -0.051(18) -0.10(2) 0.14(3)
C19_2 0.050(9) 0.019(7) 0.064(7) 0.003(6) -0.002(8) 0.001(7)

loop_
_atom_type_symbol
_atom_type_description
_atom_type_scat_dispersion_real
_atom_type_scat_dispersion_imag
_atom_type_scat_source
C C 0.0181 0.0091 'International Tables Vol C Tables 4.2.6.8 and 6.1.1.4'
H H 0.0000 0.0000 'International Tables Vol C Tables 4.2.6.8 and 6.1.1.4'
N N 0.0311 0.0180 'International Tables Vol C Tables 4.2.6.8 and 6.1.1.4'

loop_
_geom_angle_atom_site_label_1
_geom_angle_atom_site_label_2
_geom_angle_atom_site_label_3
_geom_angle
_geom_angle_site_symmetry_1
_geom_angle_site_symmetry_3
_geom_angle_publ_flag
C2_1 N1_1 C2_1 111.4(10) . 3_445 ?
C2_1 N1_1 C2_1 111.4(10) . 2_455 ?
C2_1 N1_1 C2_1 111.4(10) 3_445 2_455 ?
N1_1 C2_1 C3_1 115.0(14) . . ?
N4_1 C3_1 C2_1 112.0(13) . . ?
C17_1 N4_1 C3_1 119.2(13) . . ?
C6_1 N5_1 C6_1 113.5(9) . 3_445 ?
C6_1 N5_1 C6_1 113.4(9) . 2_455 ?
C6_1 N5_1 C6_1 113.4(9) 3_445 2_455 ?
C7_1 C6_1 N5_1 116.9(14) . . ?
C6_1 C7_1 N8_1 112.3(15) . . ?
C19_1 N8_1 C7_1 114.7(14) . . ?
C12_1 C11_1 C16_1 115.8(11) . . ?
C13_1 C12_1 C11_1 120.6(12) . . ?
C13_1 C12_1 C17_1 122.3(12) . . ?
C11_1 C12_1 C17_1 117.0(12) . . ?
C14_1 C13_1 C12_1 122.0(12) . . ?
C15_1 C14_1 C13_1 118.0(11) . . ?
C15_1 C14_1 C18_1 121.4(11) . . ?
C13_1 C14_1 C18_1 120.5(11) . . ?
C14_1 C15_1 C16_1 120.3(13) . . ?
C15_1 C16_1 C11_1 123.1(12) . . ?
C15_1 C16_1 C19_1 119.2(12) . . ?
C11_1 C16_1 C19_1 117.3(12) . . ?
N4_1 C17_1 C12_1 118.5(13) . . ?
C182_1 C18_1 C181_1 111.1(17) . . ?
C182_1 C18_1 C183_1 106.1(16) . . ?
C181_1 C18_1 C183_1 105.1(18) . . ?
C182_1 C18_1 C14_1 117.4(16) . . ?
C181_1 C18_1 C14_1 109.4(13) . . ?
C183_1 C18_1 C14_1 107.0(14) . . ?
N8_1 C19_1 C16_1 119.8(13) . . ?
C2_2 N1_2 C2_2 107.1(11) 2 3 ?
C2_2 N1_2 C2_2 107.1(11) 2 . ?
C2_2 N1_2 C2_2 107.1(11) 3 . ?
N1_2 C2_2 C3_2 115.8(15) . . ?
N4_2 C3_2 C2_2 117.2(18) . . ?
C17_2 N4_2 C3_2 111.9(16) . . ?
C6_2 N5_2 C6_2 112.2(10) 2 3 ?
C6_2 N5_2 C6_2 112.2(10) 2 . ?
C6_2 N5_2 C6_2 112.2(10) 3 . ?
N5_2 C6_2 C7_2 120.5(17) . . ?
C6_2 C7_2 N8_2 117.3(18) . . ?
C19_2 N8_2 C7_2 119.5(15) . . ?
C16_2 C11_2 C12_2 115.7(13) . . ?
C13_2 C12_2 C11_2 120.3(13) . . ?
C13_2 C12_2 C17_2 122.5(14) . . ?
C11_2 C12_2 C17_2 117.0(14) . . ?
C14_2 C13_2 C12_2 122.6(13) . . ?
C15_2 C14_2 C13_2 116.8(13) . . ?
C15_2 C14_2 C18_2 121.2(12) . . ?
C13_2 C14_2 C18_2 120.2(12) . . ?
C14_2 C15_2 C16_2 121.8(13) . . ?
C15_2 C16_2 C11_2 121.1(13) . . ?
C15_2 C16_2 C19_2 122.3(12) . . ?
C11_2 C16_2 C19_2 115.8(12) . . ?
N4_2 C17_2 C12_2 118.3(16) . . ?
C183_2 C18_2 C181_2 108.6(17) . . ?
C183_2 C18_2 C14_2 118.3(16) . . ?
C181_2 C18_2 C14_2 114.7(17) . . ?
C183_2 C18_2 C182_2 106.4(18) . . ?
C181_2 C18_2 C182_2 99.8(19) . . ?
C14_2 C18_2 C182_2 107.1(15) . . ?
N8_2 C19_2 C16_2 117.2(13) . . ?

loop_
_geom_bond_atom_site_label_1
_geom_bond_atom_site_label_2
_geom_bond_distance
_geom_bond_site_symmetry_2
_geom_bond_publ_flag
N1_1 C2_1 1.423(15) . ?
N1_1 C2_1 1.423(16) 3_445 ?
N1_1 C2_1 1.423(15) 2_455 ?
C2_1 C3_1 1.485(17) . ?
C3_1 N4_1 1.449(15) . ?
N4_1 C17_1 1.258(15) . ?
N5_1 C6_1 1.467(14) . ?
N5_1 C6_1 1.467(14) 3_445 ?
N5_1 C6_1 1.467(14) 2_455 ?
C6_1 C7_1 1.456(17) . ?
C7_1 N8_1 1.465(15) . ?
N8_1 C19_1 1.294(15) . ?
C11_1 C12_1 1.417(15) . ?
C11_1 C16_1 1.422(15) . ?
C12_1 C13_1 1.416(16) . ?
C12_1 C17_1 1.499(15) . ?
C13_1 C14_1 1.404(15) . ?
C14_1 C15_1 1.386(15) . ?
C14_1 C18_1 1.529(18) . ?
C15_1 C16_1 1.408(16) . ?
C16_1 C19_1 1.485(15) . ?
C18_1 C182_1 1.486(17) . ?
C18_1 C181_1 1.518(18) . ?
C18_1 C183_1 1.522(17) . ?
N1_2 C2_2 1.425(16) 2 ?
N1_2 C2_2 1.425(16) 3 ?
N1_2 C2_2 1.425(16) . ?
C2_2 C3_2 1.453(18) . ?
C3_2 N4_2 1.451(17) . ?
N4_2 C17_2 1.287(17) . ?
N5_2 C6_2 1.411(17) 2 ?
N5_2 C6_2 1.411(17) 3 ?
N5_2 C6_2 1.411(17) . ?
C6_2 C7_2 1.456(18) . ?
C7_2 N8_2 1.463(16) . ?
N8_2 C19_2 1.279(16) . ?
C11_2 C16_2 1.436(16) . ?
C11_2 C12_2 1.439(16) . ?
C12_2 C13_2 1.425(17) . ?
C12_2 C17_2 1.484(16) . ?
C13_2 C14_2 1.405(16) . ?
C14_2 C15_2 1.402(15) . ?
C14_2 C18_2 1.522(18) . ?
C15_2 C16_2 1.423(16) . ?
C16_2 C19_2 1.510(15) . ?
C18_2 C183_2 1.487(17) . ?
C18_2 C181_2 1.512(18) . ?
C18_2 C182_2 1.529(19) . ?
